data_4100121
_journal_name_full 'Journal of the American Chemical Society'
_journal_paper_doi 10.1021/ja042318n
_journal_year 2005
_chemical_formula_sum 'C51 H82 B F4 N2 O1.5 P2 Ru'
_chemical_formula_weight 997.01
_space_group_IT_number 2
_symmetry_cell_setting triclinic
_symmetry_space_group_name_Hall '-P 1'
_symmetry_space_group_name_H-M 'P -1'
_cell_angle_alpha 75.0160(10)
_cell_angle_beta 83.9360(10)
_cell_angle_gamma 89.9590(10)
_cell_formula_units_Z 4
_cell_length_a 13.6055(11)
_cell_length_b 18.4233(15)
_cell_length_c 21.0690(17)
_cell_measurement_temperature 100(2)
_cell_volume 5071.1(7)
_diffrn_ambient_temperature 100(2)
_exptl_crystal_density_diffrn 1.306
_cod_depositor_comments
;
The following automatic conversions were performed:
'_symmetry_cell_setting' value 'Triclinic' changed to 'triclinic'
according to '/home/saulius/struct/CIF-dictionaries/cif_core.dic'
dictionary named 'cif_core.dic' version 2.4.1 from 2010-06-29.

Automatic conversion script
Id: cif_fix_enum 1527 2010-12-29 10:47:43Z saulius 
;
_cod_original_formula_sum 'C51 H82 B F4 N2 O1.50 P2 Ru'
_cod_database_code 4100121

loop_
_symmetry_equiv_pos_as_xyz
'x, y, z'
'-x, -y, -z'

loop_
_atom_site_label
_atom_site_type_symbol
_atom_site_fract_x
_atom_site_fract_y
_atom_site_fract_z
_atom_site_U_iso_or_equiv
_atom_site_adp_type
_atom_site_occupancy
_atom_site_symmetry_multiplicity
_atom_site_calc_flag
_atom_site_refinement_flags
_atom_site_disorder_assembly
_atom_site_disorder_group
Ru1 Ru 0.29674(3) 0.116553(19) 0.254331(16) 0.01005(8) Uani 1 1 d . . .
Ru2 Ru 0.79124(3) 0.61652(2) 0.261722(16) 0.01184(9) Uani 1 1 d . . .
P1 P 0.13245(8) 0.05556(6) 0.27737(5) 0.0103(2) Uani 1 1 d . . .
P2 P 0.46315(8) 0.17597(6) 0.23088(5) 0.0102(2) Uani 1 1 d . . .
P3 P 0.63272(9) 0.67445(6) 0.23640(5) 0.0116(2) Uani 1 1 d . . .
P4 P 0.94862(8) 0.55624(6) 0.28275(5) 0.0118(2) Uani 1 1 d . . .
F1 F 0.3706(3) 0.3819(2) 0.4188(2) 0.0645(11) Uani 1 1 d . . .
F2 F 0.3472(3) 0.5026(2) 0.42041(18) 0.0529(10) Uani 1 1 d . . .
F3 F 0.2962(3) 0.4086(2) 0.50950(18) 0.0693(12) Uani 1 1 d . . .
F4 F 0.2161(3) 0.4259(2) 0.4188(2) 0.0749(14) Uani 1 1 d . . .
F5 F 0.6618(3) 0.8862(2) 0.4159(2) 0.0562(10) Uani 1 1 d . . .
F6 F 0.8145(3) 0.9273(2) 0.4267(2) 0.0634(12) Uani 1 1 d . . .
F7 F 0.6945(3) 0.9077(2) 0.51162(17) 0.0556(10) Uani 1 1 d . . .
F8 F 0.6835(3) 1.00561(18) 0.42286(16) 0.0446(9) Uani 1 1 d . . .
O1 O 0.2320(2) 0.21836(18) 0.13159(16) 0.0236(8) Uani 1 1 d . . .
O2 O 0.8985(3) 0.7258(2) 0.14350(17) 0.0303(9) Uani 1 1 d . . .
O3 O 0.0240(5) 0.7320(4) 0.0049(3) 0.0992(13) Uiso 1 1 d D . .
N1 N 0.2544(3) 0.1836(2) 0.31938(19) 0.0166(8) Uani 1 1 d . . .
N2 N 0.3464(3) 0.0420(2) 0.33938(18) 0.0138(8) Uani 1 1 d . . .
N3 N 0.8103(3) 0.6820(2) 0.32821(19) 0.0172(8) Uani 1 1 d . . .
N4 N 0.7136(3) 0.5397(2) 0.34455(19) 0.0149(8) Uani 1 1 d . . .
B1 B 0.3063(5) 0.4297(4) 0.4413(3) 0.0330(15) Uani 1 1 d . . .
B2 B 0.7145(5) 0.9321(4) 0.4433(3) 0.0329(15) Uani 1 1 d . . .
C1 C 0.1114(3) -0.0225(2) 0.3539(2) 0.0134(9) Uani 1 1 d . . .
H1 H 0.0417 -0.0409 0.3564 0.016 Uiso 1 1 calc R . .
C2 C 0.1194(4) 0.0018(3) 0.4174(2) 0.0179(10) Uani 1 1 d . . .
H2A H 0.0722 0.0421 0.4199 0.021 Uiso 1 1 calc R . .
H2B H 0.1869 0.0220 0.4168 0.021 Uiso 1 1 calc R . .
C3 C 0.0967(4) -0.0651(3) 0.4783(2) 0.0231(11) Uani 1 1 d . . .
H3A H 0.1061 -0.0490 0.5187 0.028 Uiso 1 1 calc R . .
H3B H 0.0267 -0.0817 0.4815 0.028 Uiso 1 1 calc R . .
C4 C 0.1633(4) -0.1308(3) 0.4747(2) 0.0270(12) Uani 1 1 d . . .
H4A H 0.2329 -0.1158 0.4756 0.032 Uiso 1 1 calc R . .
H4B H 0.1449 -0.1736 0.5136 0.032 Uiso 1 1 calc R . .
C5 C 0.1537(4) -0.1550(3) 0.4118(2) 0.0239(11) Uani 1 1 d . . .
H5A H 0.0854 -0.1743 0.4130 0.029 Uiso 1 1 calc R . .
H5B H 0.1994 -0.1964 0.4097 0.029 Uiso 1 1 calc R . .
C6 C 0.1774(3) -0.0897(2) 0.3499(2) 0.0137(9) Uani 1 1 d . . .
H6A H 0.1662 -0.1064 0.3102 0.016 Uiso 1 1 calc R . .
H6B H 0.2478 -0.0740 0.3460 0.016 Uiso 1 1 calc R . .
C7 C 0.0975(3) 0.0101(2) 0.2129(2) 0.0136(9) Uani 1 1 d . . .
H7 H 0.1546 -0.0219 0.2051 0.016 Uiso 1 1 calc R . .
C8 C 0.0066(3) -0.0444(2) 0.2321(2) 0.0148(10) Uani 1 1 d . . .
H8A H 0.0152 -0.0828 0.2735 0.018 Uiso 1 1 calc R . .
H8B H -0.0533 -0.0161 0.2401 0.018 Uiso 1 1 calc R . .
C9 C -0.0075(4) -0.0834(3) 0.1774(2) 0.0238(11) Uani 1 1 d . . .
H9A H 0.0490 -0.1164 0.1731 0.029 Uiso 1 1 calc R . .
H9B H -0.0684 -0.1155 0.1900 0.029 Uiso 1 1 calc R . .
C10 C -0.0149(4) -0.0275(3) 0.1111(2) 0.0272(12) Uani 1 1 d . . .
H10A H -0.0206 -0.0548 0.0768 0.033 Uiso 1 1 calc R . .
H10B H -0.0749 0.0025 0.1138 0.033 Uiso 1 1 calc R . .
C11 C 0.0760(4) 0.0244(3) 0.0922(2) 0.0264(12) Uani 1 1 d . . .
H11A H 0.0694 0.0618 0.0497 0.032 Uiso 1 1 calc R . .
H11B H 0.1352 -0.0053 0.0860 0.032 Uiso 1 1 calc R . .
C12 C 0.0893(4) 0.0655(3) 0.1458(2) 0.0236(11) Uani 1 1 d . . .
H12A H 0.1498 0.0981 0.1327 0.028 Uiso 1 1 calc R . .
H12B H 0.0322 0.0981 0.1497 0.028 Uiso 1 1 calc R . .
C13 C 0.0357(3) 0.1219(2) 0.2948(2) 0.0115(9) Uani 1 1 d . . .
H13 H 0.0506 0.1320 0.3373 0.014 Uiso 1 1 calc R . .
C14 C -0.0710(3) 0.0906(2) 0.3089(2) 0.0168(10) Uani 1 1 d . . .
H14A H -0.0930 0.0826 0.2678 0.020 Uiso 1 1 calc R . .
H14B H -0.0738 0.0413 0.3420 0.020 Uiso 1 1 calc R . .
C15 C -0.1410(3) 0.1442(3) 0.3346(2) 0.0203(11) Uani 1 1 d . . .
H15A H -0.2095 0.1234 0.3415 0.024 Uiso 1 1 calc R . .
H15B H -0.1228 0.1484 0.3779 0.024 Uiso 1 1 calc R . .
C16 C -0.1363(3) 0.2212(2) 0.2869(2) 0.0186(10) Uani 1 1 d . . .
H16A H -0.1786 0.2554 0.3063 0.022 Uiso 1 1 calc R . .
H16B H -0.1621 0.2179 0.2455 0.022 Uiso 1 1 calc R . .
C17 C -0.0303(3) 0.2530(2) 0.2714(2) 0.0185(10) Uani 1 1 d . . .
H17A H -0.0074 0.2617 0.3119 0.022 Uiso 1 1 calc R . .
H17B H -0.0288 0.3019 0.2379 0.022 Uiso 1 1 calc R . .
C18 C 0.0397(3) 0.1997(2) 0.2454(2) 0.0169(10) Uani 1 1 d . . .
H18A H 0.1081 0.2208 0.2379 0.020 Uiso 1 1 calc R . .
H18B H 0.0209 0.1947 0.2026 0.020 Uiso 1 1 calc R . .
C19 C 0.4840(3) 0.2551(2) 0.1552(2) 0.0128(9) Uani 1 1 d . . .
H19 H 0.5533 0.2740 0.1535 0.015 Uiso 1 1 calc R . .
C20 C 0.4783(3) 0.2314(2) 0.0908(2) 0.0146(9) Uani 1 1 d . . .
H20A H 0.5276 0.1925 0.0878 0.017 Uiso 1 1 calc R . .
H20B H 0.4119 0.2093 0.0912 0.017 Uiso 1 1 calc R . .
C21 C 0.4984(4) 0.2989(3) 0.0303(2) 0.0216(11) Uani 1 1 d . . .
H21A H 0.5679 0.3167 0.0268 0.026 Uiso 1 1 calc R . .
H21B H 0.4894 0.2829 -0.0101 0.026 Uiso 1 1 calc R . .
C22 C 0.4301(4) 0.3634(3) 0.0343(2) 0.0276(12) Uani 1 1 d . . .
H22A H 0.4474 0.4065 -0.0046 0.033 Uiso 1 1 calc R . .
H22B H 0.3609 0.3473 0.0336 0.033 Uiso 1 1 calc R . .
C23 C 0.4388(4) 0.3879(3) 0.0971(2) 0.0213(11) Uani 1 1 d . . .
H23A H 0.3920 0.4286 0.0994 0.026 Uiso 1 1 calc R . .
H23B H 0.5065 0.4081 0.0960 0.026 Uiso 1 1 calc R . .
C24 C 0.4164(3) 0.3221(2) 0.1589(2) 0.0155(10) Uani 1 1 d . . .
H24A H 0.3463 0.3056 0.1628 0.019 Uiso 1 1 calc R . .
H24B H 0.4269 0.3390 0.1987 0.019 Uiso 1 1 calc R . .
C25 C 0.4968(3) 0.2220(2) 0.2956(2) 0.0136(9) Uani 1 1 d . . .
H25 H 0.4412 0.2562 0.3010 0.016 Uiso 1 1 calc R . .
C26 C 0.5909(3) 0.2737(3) 0.2769(2) 0.0185(10) Uani 1 1 d . . .
H26A H 0.6491 0.2434 0.2695 0.022 Uiso 1 1 calc R . .
H26B H 0.5845 0.3123 0.2351 0.022 Uiso 1 1 calc R . .
C27 C 0.6073(4) 0.3128(3) 0.3315(2) 0.0197(10) Uani 1 1 d . . .
H27A H 0.6703 0.3424 0.3194 0.024 Uiso 1 1 calc R . .
H27B H 0.5532 0.3480 0.3349 0.024 Uiso 1 1 calc R . .
C28 C 0.6105(4) 0.2564(3) 0.3984(2) 0.0210(11) Uani 1 1 d . . .
H28A H 0.6675 0.2234 0.3964 0.025 Uiso 1 1 calc R . .
H28B H 0.6187 0.2834 0.4325 0.025 Uiso 1 1 calc R . .
C29 C 0.5152(4) 0.2092(3) 0.4166(2) 0.0230(11) Uani 1 1 d . . .
H29A H 0.4587 0.2421 0.4213 0.028 Uiso 1 1 calc R . .
H29B H 0.5180 0.1720 0.4597 0.028 Uiso 1 1 calc R . .
C30 C 0.4991(4) 0.1681(3) 0.3639(2) 0.0201(11) Uani 1 1 d . . .
H30A H 0.5530 0.1323 0.3619 0.024 Uiso 1 1 calc R . .
H30B H 0.4359 0.1388 0.3766 0.024 Uiso 1 1 calc R . .
C31 C 0.5590(3) 0.1094(2) 0.2125(2) 0.0131(9) Uani 1 1 d . . .
H31 H 0.5418 0.0973 0.1713 0.016 Uiso 1 1 calc R . .
C32 C 0.6666(3) 0.1418(3) 0.1958(3) 0.0215(11) Uani 1 1 d . . .
H32A H 0.6681 0.1901 0.1615 0.026 Uiso 1 1 calc R . .
H32B H 0.6902 0.1514 0.2357 0.026 Uiso 1 1 calc R . .
C33 C 0.7353(4) 0.0867(3) 0.1706(3) 0.0255(12) Uani 1 1 d . . .
H33A H 0.7144 0.0798 0.1289 0.031 Uiso 1 1 calc R . .
H33B H 0.8038 0.1078 0.1612 0.031 Uiso 1 1 calc R . .
C34 C 0.7330(3) 0.0113(3) 0.2211(3) 0.0231(11) Uani 1 1 d . . .
H34A H 0.7602 0.0173 0.2613 0.028 Uiso 1 1 calc R . .
H34B H 0.7751 -0.0240 0.2029 0.028 Uiso 1 1 calc R . .
C35 C 0.6279(4) -0.0213(3) 0.2396(2) 0.0212(10) Uani 1 1 d . . .
H35A H 0.6280 -0.0690 0.2745 0.025 Uiso 1 1 calc R . .
H35B H 0.6034 -0.0326 0.2005 0.025 Uiso 1 1 calc R . .
C36 C 0.5588(3) 0.0332(2) 0.2641(2) 0.0180(10) Uani 1 1 d . . .
H36A H 0.5798 0.0409 0.3055 0.022 Uiso 1 1 calc R . .
H36B H 0.4908 0.0112 0.2740 0.022 Uiso 1 1 calc R . .
C37 C 0.3366(3) 0.0447(3) 0.1996(2) 0.0186(10) Uani 1 1 d . . .
C38 C 0.3530(4) 0.0080(4) 0.1611(3) 0.0389(15) Uani 1 1 d . . .
C39 C 0.3609(4) -0.0457(3) 0.1221(3) 0.0292(12) Uani 1 1 d . . .
C40 C 0.3890(4) -0.0258(3) 0.0540(3) 0.0365(14) Uani 1 1 d . . .
H40 H 0.4054 0.0253 0.0321 0.044 Uiso 1 1 calc R . .
C41 C 0.3934(5) -0.0790(3) 0.0175(3) 0.0451(16) Uani 1 1 d . . .
H41 H 0.4122 -0.0639 -0.0289 0.054 Uiso 1 1 calc R . .
C42 C 0.3710(5) -0.1522(4) 0.0481(3) 0.0531(19) Uani 1 1 d . . .
H42 H 0.3755 -0.1889 0.0235 0.064 Uiso 1 1 calc R . .
C43 C 0.3417(5) -0.1731(4) 0.1153(3) 0.0517(19) Uani 1 1 d . . .
H43 H 0.3251 -0.2244 0.1363 0.062 Uiso 1 1 calc R . .
C44 C 0.3358(5) -0.1225(3) 0.1523(3) 0.0399(15) Uani 1 1 d . . .
H44 H 0.3150 -0.1385 0.1983 0.048 Uiso 1 1 calc R . .
C45 C 0.2575(3) 0.1803(3) 0.1790(2) 0.0163(10) Uani 1 1 d . . .
C46 C 0.2331(4) 0.2120(3) 0.3606(3) 0.0271(12) Uani 1 1 d . . .
C47 C 0.2071(5) 0.2460(4) 0.4153(3) 0.0478(17) Uani 1 1 d . . .
H47A H 0.1534 0.2163 0.4456 0.072 Uiso 1 1 calc R . .
H47B H 0.1853 0.2974 0.3979 0.072 Uiso 1 1 calc R . .
H47C H 0.2649 0.2472 0.4391 0.072 Uiso 1 1 calc R . .
C48 C 0.3817(3) 0.0062(2) 0.3837(2) 0.0161(10) Uani 1 1 d . . .
C49 C 0.4309(4) -0.0378(3) 0.4377(2) 0.0248(11) Uani 1 1 d . . .
H49A H 0.4372 -0.0894 0.4336 0.037 Uiso 1 1 calc R . .
H49B H 0.3922 -0.0381 0.4797 0.037 Uiso 1 1 calc R . .
H49C H 0.4968 -0.0157 0.4364 0.037 Uiso 1 1 calc R . .
C50 C 0.5442(3) 0.6091(2) 0.2156(2) 0.0149(9) Uani 1 1 d . . .
H50 H 0.5795 0.5951 0.1765 0.018 Uiso 1 1 calc R . .
C51 C 0.5231(4) 0.5335(2) 0.2677(2) 0.0197(10) Uani 1 1 d . . .
H51A H 0.5863 0.5109 0.2808 0.024 Uiso 1 1 calc R . .
H51B H 0.4845 0.5421 0.3075 0.024 Uiso 1 1 calc R . .
C52 C 0.4652(4) 0.4794(3) 0.2401(3) 0.0223(11) Uani 1 1 d . . .
H52A H 0.5069 0.4669 0.2031 0.027 Uiso 1 1 calc R . .
H52B H 0.4497 0.4321 0.2751 0.027 Uiso 1 1 calc R . .
C53 C 0.3701(4) 0.5125(3) 0.2158(3) 0.0250(12) Uani 1 1 d . . .
H53A H 0.3253 0.5203 0.2535 0.030 Uiso 1 1 calc R . .
H53B H 0.3367 0.4769 0.1964 0.030 Uiso 1 1 calc R . .
C54 C 0.3907(4) 0.5871(3) 0.1641(3) 0.0263(12) Uani 1 1 d . . .
H54A H 0.3273 0.6092 0.1507 0.032 Uiso 1 1 calc R . .
H54B H 0.4299 0.5784 0.1245 0.032 Uiso 1 1 calc R . .
C55 C 0.4477(4) 0.6424(3) 0.1914(3) 0.0264(12) Uani 1 1 d . . .
H55A H 0.4626 0.6896 0.1564 0.032 Uiso 1 1 calc R . .
H55B H 0.4060 0.6546 0.2285 0.032 Uiso 1 1 calc R . .
C56 C 0.5756(3) 0.7200(2) 0.3011(2) 0.0141(9) Uani 1 1 d . . .
H56 H 0.6278 0.7557 0.3060 0.017 Uiso 1 1 calc R . .
C57 C 0.5529(4) 0.6660(2) 0.3700(2) 0.0180(10) Uani 1 1 d . . .
H57A H 0.6125 0.6373 0.3825 0.022 Uiso 1 1 calc R . .
H57B H 0.4997 0.6297 0.3691 0.022 Uiso 1 1 calc R . .
C58 C 0.5201(4) 0.7094(3) 0.4219(2) 0.0203(11) Uani 1 1 d . . .
H58A H 0.5052 0.6734 0.4658 0.024 Uiso 1 1 calc R . .
H58B H 0.5749 0.7435 0.4246 0.024 Uiso 1 1 calc R . .
C59 C 0.4294(4) 0.7550(3) 0.4042(2) 0.0221(11) Uani 1 1 d . . .
H59A H 0.4109 0.7834 0.4374 0.026 Uiso 1 1 calc R . .
H59B H 0.3732 0.7209 0.4041 0.026 Uiso 1 1 calc R . .
C60 C 0.4518(4) 0.8097(3) 0.3356(2) 0.0199(10) Uani 1 1 d . . .
H60A H 0.3917 0.8380 0.3234 0.024 Uiso 1 1 calc R . .
H60B H 0.5042 0.8464 0.3370 0.024 Uiso 1 1 calc R . .
C61 C 0.4853(4) 0.7688(3) 0.2832(2) 0.0210(11) Uani 1 1 d . . .
H61A H 0.5025 0.8061 0.2403 0.025 Uiso 1 1 calc R . .
H61B H 0.4301 0.7364 0.2783 0.025 Uiso 1 1 calc R . .
C62 C 0.6400(3) 0.7548(2) 0.1606(2) 0.0143(9) Uani 1 1 d . . .
H62 H 0.5708 0.7723 0.1567 0.017 Uiso 1 1 calc R . .
C63 C 0.7004(4) 0.8224(2) 0.1671(2) 0.0179(10) Uani 1 1 d . . .
H63A H 0.6711 0.8391 0.2058 0.021 Uiso 1 1 calc R . .
H63B H 0.7689 0.8072 0.1745 0.021 Uiso 1 1 calc R . .
C64 C 0.7021(4) 0.8875(3) 0.1049(2) 0.0245(11) Uani 1 1 d . . .
H64A H 0.7445 0.9293 0.1092 0.029 Uiso 1 1 calc R . .
H64B H 0.6344 0.9062 0.1000 0.029 Uiso 1 1 calc R . .
C65 C 0.7419(4) 0.8621(3) 0.0436(2) 0.0267(12) Uani 1 1 d . . .
H65A H 0.7426 0.9049 0.0039 0.032 Uiso 1 1 calc R . .
H65B H 0.8106 0.8454 0.0477 0.032 Uiso 1 1 calc R . .
C66 C 0.6785(4) 0.7986(3) 0.0357(2) 0.0237(11) Uani 1 1 d . . .
H66A H 0.7064 0.7824 -0.0036 0.028 Uiso 1 1 calc R . .
H66B H 0.6111 0.8167 0.0282 0.028 Uiso 1 1 calc R . .
C67 C 0.6724(3) 0.7309(3) 0.0971(2) 0.0174(10) Uani 1 1 d . . .
H67A H 0.6246 0.6928 0.0922 0.021 Uiso 1 1 calc R . .
H67B H 0.7379 0.7076 0.1005 0.021 Uiso 1 1 calc R . .
C68 C 1.0401(3) 0.6209(2) 0.3026(2) 0.0148(9) Uani 1 1 d . . .
H68 H 1.0128 0.6277 0.3466 0.018 Uiso 1 1 calc R . .
C69 C 1.0476(4) 0.7004(2) 0.2563(2) 0.0205(11) Uani 1 1 d . . .
H69A H 1.0761 0.6984 0.2115 0.025 Uiso 1 1 calc R . .
H69B H 0.9807 0.7213 0.2528 0.025 Uiso 1 1 calc R . .
C70 C 1.1127(4) 0.7514(2) 0.2823(2) 0.0205(10) Uani 1 1 d . . .
H70A H 1.1196 0.8016 0.2504 0.025 Uiso 1 1 calc R . .
H70B H 1.0799 0.7578 0.3246 0.025 Uiso 1 1 calc R . .
C71 C 1.2151(4) 0.7205(3) 0.2930(3) 0.0210(11) Uani 1 1 d . . .
H71A H 1.2517 0.7201 0.2499 0.025 Uiso 1 1 calc R . .
H71B H 1.2524 0.7535 0.3130 0.025 Uiso 1 1 calc R . .
C72 C 1.2075(4) 0.6419(3) 0.3379(2) 0.0218(11) Uani 1 1 d . . .
H72A H 1.1789 0.6437 0.3826 0.026 Uiso 1 1 calc R . .
H72B H 1.2746 0.6215 0.3414 0.026 Uiso 1 1 calc R . .
C73 C 1.1436(3) 0.5896(3) 0.3129(2) 0.0171(10) Uani 1 1 d . . .
H73A H 1.1374 0.5397 0.3452 0.021 Uiso 1 1 calc R . .
H73B H 1.1762 0.5830 0.2706 0.021 Uiso 1 1 calc R . .
C74 C 1.0052(3) 0.5156(3) 0.2158(2) 0.0164(10) Uani 1 1 d . . .
H74 H 0.9504 0.4863 0.2050 0.020 Uiso 1 1 calc R . .
C75 C 1.0386(4) 0.5744(3) 0.1518(2) 0.0268(12) Uani 1 1 d . . .
H75A H 1.0955 0.6041 0.1584 0.032 Uiso 1 1 calc R . .
H75B H 0.9842 0.6092 0.1396 0.032 Uiso 1 1 calc R . .
C76 C 1.0686(4) 0.5373(3) 0.0956(2) 0.0322(13) Uani 1 1 d . . .
H76A H 1.0904 0.5765 0.0546 0.039 Uiso 1 1 calc R . .
H76B H 1.0108 0.5097 0.0874 0.039 Uiso 1 1 calc R . .
C77 C 1.1526(4) 0.4829(3) 0.1134(3) 0.0303(12) Uani 1 1 d . . .
H77A H 1.1709 0.4590 0.0770 0.036 Uiso 1 1 calc R . .
H77B H 1.2114 0.5108 0.1196 0.036 Uiso 1 1 calc R . .
C78 C 1.1207(4) 0.4238(3) 0.1755(3) 0.0276(12) Uani 1 1 d . . .
H78A H 1.1759 0.3896 0.1870 0.033 Uiso 1 1 calc R . .
H78B H 1.0648 0.3938 0.1680 0.033 Uiso 1 1 calc R . .
C79 C 1.0887(3) 0.4582(3) 0.2334(2) 0.0178(10) Uani 1 1 d . . .
H79A H 1.1463 0.4839 0.2440 0.021 Uiso 1 1 calc R . .
H79B H 1.0647 0.4177 0.2730 0.021 Uiso 1 1 calc R . .
C80 C 0.9444(4) 0.4746(2) 0.3566(2) 0.0155(10) Uani 1 1 d . . .
H80 H 1.0136 0.4565 0.3587 0.019 Uiso 1 1 calc R . .
C81 C 0.9145(4) 0.4950(3) 0.4216(2) 0.0216(11) Uani 1 1 d . . .
H81A H 0.8465 0.5143 0.4216 0.026 Uiso 1 1 calc R . .
H81B H 0.9595 0.5353 0.4257 0.026 Uiso 1 1 calc R . .
C82 C 0.9186(5) 0.4262(3) 0.4807(2) 0.0333(14) Uani 1 1 d . . .
H82A H 0.8946 0.4397 0.5220 0.040 Uiso 1 1 calc R . .
H82B H 0.9880 0.4105 0.4836 0.040 Uiso 1 1 calc R . .
C83 C 0.8549(5) 0.3603(3) 0.4736(3) 0.0349(14) Uani 1 1 d . . .
H83A H 0.8619 0.3159 0.5109 0.042 Uiso 1 1 calc R . .
H83B H 0.7845 0.3741 0.4756 0.042 Uiso 1 1 calc R . .
C84 C 0.8850(4) 0.3406(3) 0.4092(2) 0.0262(12) Uani 1 1 d . . .
H84A H 0.8402 0.3001 0.4051 0.031 Uiso 1 1 calc R . .
H84B H 0.9530 0.3214 0.4094 0.031 Uiso 1 1 calc R . .
C85 C 0.8812(3) 0.4086(2) 0.3499(2) 0.0159(10) Uani 1 1 d . . .
H85A H 0.8119 0.4242 0.3465 0.019 Uiso 1 1 calc R . .
H85B H 0.9057 0.3945 0.3088 0.019 Uiso 1 1 calc R . .
C86 C 0.7702(3) 0.5472(3) 0.2052(2) 0.0221(11) Uani 1 1 d . . .
C87 C 0.7612(4) 0.5062(3) 0.1709(3) 0.0307(13) Uani 1 1 d . . .
C88 C 0.7591(4) 0.4541(3) 0.1300(3) 0.0270(12) Uani 1 1 d . . .
C89 C 0.7987(4) 0.3832(3) 0.1504(3) 0.0333(13) Uani 1 1 d . . .
H89 H 0.8262 0.3689 0.1914 0.040 Uiso 1 1 calc R . .
C90 C 0.7981(5) 0.3340(3) 0.1114(3) 0.0409(15) Uani 1 1 d . . .
H90 H 0.8254 0.2858 0.1259 0.049 Uiso 1 1 calc R . .
C91 C 0.7599(5) 0.3524(4) 0.0531(3) 0.0465(17) Uani 1 1 d . . .
H91 H 0.7617 0.3179 0.0264 0.056 Uiso 1 1 calc R . .
C92 C 0.7179(4) 0.4219(3) 0.0322(3) 0.0386(14) Uani 1 1 d . . .
H92 H 0.6889 0.4345 -0.0082 0.046 Uiso 1 1 calc R . .
C93 C 0.7183(4) 0.4724(3) 0.0698(3) 0.0360(14) Uani 1 1 d . . .
H93 H 0.6906 0.5203 0.0549 0.043 Uiso 1 1 calc R . .
C94 C 0.8569(3) 0.6834(3) 0.1887(2) 0.0171(10) Uani 1 1 d . . .
C95 C 0.8170(4) 0.7109(3) 0.3691(3) 0.0248(11) Uani 1 1 d . . .
C96 C 0.8250(5) 0.7471(4) 0.4228(3) 0.0516(18) Uani 1 1 d . . .
H96A H 0.7587 0.7559 0.4419 0.077 Uiso 0.50 1 calc PR . .
H96B H 0.8615 0.7952 0.4053 0.077 Uiso 0.50 1 calc PR . .
H96C H 0.8602 0.7143 0.4570 0.077 Uiso 0.50 1 calc PR . .
H96D H 0.8949 0.7544 0.4276 0.077 Uiso 0.50 1 calc PR . .
H96E H 0.7921 0.7151 0.4642 0.077 Uiso 0.50 1 calc PR . .
H96F H 0.7934 0.7959 0.4125 0.077 Uiso 0.50 1 calc PR . .
C97 C 0.6641(3) 0.5036(3) 0.3879(2) 0.0184(10) Uani 1 1 d . . .
C98 C 0.5957(4) 0.4578(3) 0.4416(3) 0.0279(12) Uani 1 1 d . . .
H98A H 0.5282 0.4750 0.4362 0.042 Uiso 1 1 calc R . .
H98B H 0.6139 0.4628 0.4840 0.042 Uiso 1 1 calc R . .
H98C H 0.5992 0.4050 0.4404 0.042 Uiso 1 1 calc R . .
C99 C -0.0984(7) 0.6530(5) -0.0151(5) 0.0992(13) Uiso 1 1 d D . .
H99A H -0.0490 0.6171 -0.0240 0.149 Uiso 1 1 calc R . .
H99B H -0.1535 0.6523 -0.0414 0.149 Uiso 1 1 calc R . .
H99C H -0.1230 0.6389 0.0320 0.149 Uiso 1 1 calc R . .
C100 C -0.0517(7) 0.7308(5) -0.0333(5) 0.0992(13) Uiso 1 1 d D . .
H10C H -0.0257 0.7450 -0.0806 0.119 Uiso 1 1 calc R . .
H10D H -0.1019 0.7675 -0.0259 0.119 Uiso 1 1 calc R . .
C101 C 0.0595(7) 0.8035(5) 0.0001(5) 0.0992(13) Uiso 1 1 d D . .
H10E H 0.0037 0.8361 0.0072 0.119 Uiso 1 1 calc R . .
H10F H 0.0939 0.8250 -0.0447 0.119 Uiso 1 1 calc R . .
C102 C 0.1302(7) 0.8014(5) 0.0510(5) 0.0992(13) Uiso 1 1 d D . .
H10G H 0.0927 0.7977 0.0941 0.149 Uiso 1 1 calc R . .
H10H H 0.1716 0.8475 0.0380 0.149 Uiso 1 1 calc R . .
H10I H 0.1722 0.7577 0.0538 0.149 Uiso 1 1 calc R . .

loop_
_atom_site_aniso_label
_atom_site_aniso_U_11
_atom_site_aniso_U_22
_atom_site_aniso_U_33
_atom_site_aniso_U_23
_atom_site_aniso_U_13
_atom_site_aniso_U_12
Ru1 0.00773(17) 0.01336(18) 0.00954(16) -0.00321(13) -0.00248(13) 0.00001(13)
Ru2 0.00941(19) 0.01581(19) 0.01093(17) -0.00418(14) -0.00223(14) 0.00096(14)
P1 0.0081(6) 0.0104(6) 0.0119(5) -0.0016(4) -0.0026(4) 0.0000(4)
P2 0.0092(6) 0.0124(6) 0.0099(5) -0.0035(4) -0.0031(4) 0.0005(4)
P3 0.0100(6) 0.0133(6) 0.0121(5) -0.0039(4) -0.0026(4) -0.0003(5)
P4 0.0102(6) 0.0124(6) 0.0123(5) -0.0017(4) -0.0020(4) -0.0009(5)
F1 0.055(3) 0.072(3) 0.078(3) -0.040(2) -0.006(2) 0.013(2)
F2 0.062(3) 0.045(2) 0.046(2) 0.0005(17) -0.0157(19) -0.0059(19)
F3 0.099(4) 0.065(3) 0.035(2) 0.0009(19) -0.002(2) -0.001(2)
F4 0.055(3) 0.050(2) 0.123(4) -0.011(2) -0.056(3) 0.010(2)
F5 0.053(2) 0.059(2) 0.072(3) -0.038(2) -0.024(2) -0.002(2)
F6 0.032(2) 0.053(2) 0.104(4) -0.024(2) 0.007(2) -0.0050(18)
F7 0.081(3) 0.051(2) 0.0285(19) 0.0009(16) -0.0075(18) 0.001(2)
F8 0.054(2) 0.0329(19) 0.042(2) -0.0008(15) -0.0005(17) 0.0045(17)
O1 0.0204(19) 0.029(2) 0.0169(17) 0.0036(14) -0.0070(14) -0.0012(15)
O2 0.022(2) 0.032(2) 0.027(2) 0.0073(16) 0.0001(16) -0.0002(16)
N1 0.009(2) 0.019(2) 0.022(2) -0.0069(16) -0.0013(15) -0.0012(16)
N2 0.0074(19) 0.015(2) 0.019(2) -0.0048(16) 0.0019(15) -0.0044(15)
N3 0.012(2) 0.018(2) 0.023(2) -0.0078(17) -0.0051(16) 0.0015(16)
N4 0.0099(19) 0.013(2) 0.023(2) -0.0056(16) -0.0024(16) -0.0011(16)
B1 0.043(4) 0.026(4) 0.031(3) -0.006(3) -0.011(3) 0.007(3)
B2 0.038(4) 0.030(4) 0.029(3) -0.005(3) -0.003(3) -0.007(3)
C1 0.012(2) 0.015(2) 0.011(2) 0.0011(17) -0.0023(18) 0.0004(19)
C2 0.018(3) 0.017(2) 0.015(2) -0.0001(19) 0.0017(18) 0.0044(19)
C3 0.034(3) 0.020(3) 0.012(2) 0.0022(19) -0.001(2) 0.000(2)
C4 0.038(3) 0.020(3) 0.018(3) 0.006(2) -0.003(2) 0.002(2)
C5 0.037(3) 0.013(2) 0.019(3) -0.0001(19) -0.001(2) 0.007(2)
C6 0.018(2) 0.009(2) 0.014(2) -0.0004(17) -0.0051(18) 0.0024(18)
C7 0.011(2) 0.014(2) 0.018(2) -0.0064(18) -0.0042(17) 0.0031(18)
C8 0.012(2) 0.015(2) 0.018(2) -0.0042(18) -0.0031(18) -0.0023(18)
C9 0.030(3) 0.020(3) 0.024(3) -0.008(2) -0.006(2) -0.005(2)
C10 0.037(3) 0.028(3) 0.020(3) -0.010(2) -0.009(2) 0.002(2)
C11 0.034(3) 0.032(3) 0.015(2) -0.007(2) -0.009(2) -0.006(2)
C12 0.029(3) 0.021(3) 0.022(3) -0.007(2) -0.006(2) -0.007(2)
C13 0.011(2) 0.012(2) 0.011(2) -0.0015(17) -0.0010(17) 0.0016(17)
C14 0.013(2) 0.010(2) 0.028(3) -0.0050(19) -0.0055(19) -0.0019(18)
C15 0.011(2) 0.018(3) 0.028(3) -0.003(2) 0.002(2) -0.0012(19)
C16 0.014(3) 0.015(2) 0.028(3) -0.006(2) -0.004(2) 0.0034(19)
C17 0.012(2) 0.012(2) 0.029(3) -0.001(2) -0.002(2) 0.0016(19)
C18 0.012(2) 0.013(2) 0.024(2) -0.0001(19) -0.0017(19) -0.0005(18)
C19 0.011(2) 0.015(2) 0.013(2) -0.0050(18) -0.0002(17) -0.0011(18)
C20 0.016(2) 0.013(2) 0.014(2) -0.0041(18) -0.0024(18) -0.0004(19)
C21 0.023(3) 0.028(3) 0.012(2) -0.002(2) -0.0023(19) -0.005(2)
C22 0.033(3) 0.032(3) 0.015(2) 0.001(2) -0.007(2) 0.003(2)
C23 0.027(3) 0.013(2) 0.021(3) 0.0000(19) -0.003(2) 0.004(2)
C24 0.015(2) 0.016(2) 0.017(2) -0.0053(18) -0.0059(18) 0.0025(19)
C25 0.011(2) 0.016(2) 0.016(2) -0.0063(18) -0.0046(18) 0.0025(18)
C26 0.014(3) 0.023(3) 0.022(2) -0.012(2) -0.0035(19) -0.003(2)
C27 0.018(3) 0.021(3) 0.022(2) -0.009(2) -0.004(2) -0.005(2)
C28 0.025(3) 0.021(3) 0.024(3) -0.013(2) -0.015(2) 0.002(2)
C29 0.033(3) 0.023(3) 0.013(2) -0.003(2) -0.009(2) -0.001(2)
C30 0.027(3) 0.017(3) 0.017(2) -0.0035(19) -0.009(2) -0.003(2)
C31 0.009(2) 0.016(2) 0.016(2) -0.0064(18) -0.0046(17) 0.0062(18)
C32 0.011(2) 0.017(3) 0.036(3) -0.007(2) 0.001(2) 0.0024(19)
C33 0.013(3) 0.026(3) 0.039(3) -0.014(2) 0.004(2) -0.001(2)
C34 0.011(2) 0.025(3) 0.038(3) -0.016(2) -0.005(2) 0.005(2)
C35 0.017(3) 0.017(2) 0.031(3) -0.009(2) -0.004(2) 0.005(2)
C36 0.016(3) 0.016(2) 0.021(2) -0.0031(19) -0.0021(19) 0.0011(19)
C37 0.012(2) 0.021(3) 0.024(3) -0.009(2) -0.0017(19) -0.002(2)
C38 0.024(3) 0.058(4) 0.044(4) -0.034(3) 0.004(3) -0.005(3)
C39 0.022(3) 0.043(3) 0.028(3) -0.019(2) -0.003(2) 0.009(2)
C40 0.044(4) 0.036(3) 0.031(3) -0.014(3) 0.002(3) -0.001(3)
C41 0.062(4) 0.046(4) 0.029(3) -0.017(3) 0.007(3) 0.007(3)
C42 0.078(5) 0.038(4) 0.048(4) -0.025(3) 0.004(4) 0.008(4)
C43 0.072(5) 0.032(3) 0.048(4) -0.009(3) -0.001(3) 0.026(3)
C44 0.046(4) 0.044(4) 0.027(3) -0.005(3) -0.006(3) 0.014(3)
C45 0.013(2) 0.017(2) 0.018(2) -0.0040(19) -0.0014(19) -0.0017(19)
C46 0.018(3) 0.034(3) 0.035(3) -0.019(3) -0.003(2) -0.001(2)
C47 0.050(4) 0.064(4) 0.042(4) -0.037(3) -0.006(3) 0.012(3)
C48 0.018(3) 0.014(2) 0.018(2) -0.0058(19) -0.0033(19) -0.0003(19)
C49 0.027(3) 0.025(3) 0.024(3) -0.003(2) -0.014(2) 0.007(2)
C50 0.013(2) 0.016(2) 0.020(2) -0.0091(19) -0.0107(18) 0.0011(18)
C51 0.018(3) 0.015(2) 0.028(3) -0.005(2) -0.012(2) 0.001(2)
C52 0.015(3) 0.017(2) 0.038(3) -0.010(2) -0.010(2) 0.000(2)
C53 0.018(3) 0.023(3) 0.039(3) -0.014(2) -0.007(2) -0.003(2)
C54 0.022(3) 0.023(3) 0.040(3) -0.011(2) -0.021(2) 0.001(2)
C55 0.021(3) 0.015(3) 0.048(3) -0.013(2) -0.013(2) 0.000(2)
C56 0.016(2) 0.015(2) 0.013(2) -0.0058(18) -0.0006(18) -0.0001(18)
C57 0.024(3) 0.015(2) 0.014(2) -0.0028(18) 0.0019(19) 0.003(2)
C58 0.026(3) 0.018(3) 0.015(2) -0.0027(19) 0.001(2) 0.002(2)
C59 0.021(3) 0.022(3) 0.023(3) -0.010(2) 0.006(2) -0.001(2)
C60 0.018(3) 0.022(3) 0.021(2) -0.007(2) -0.001(2) 0.005(2)
C61 0.018(3) 0.023(3) 0.024(3) -0.009(2) -0.003(2) 0.006(2)
C62 0.014(2) 0.014(2) 0.013(2) 0.0000(17) -0.0034(18) 0.0003(19)
C63 0.021(3) 0.017(2) 0.015(2) -0.0028(18) -0.0028(19) -0.007(2)
C64 0.027(3) 0.021(3) 0.024(3) -0.003(2) -0.004(2) -0.006(2)
C65 0.031(3) 0.023(3) 0.022(3) 0.001(2) 0.000(2) -0.011(2)
C66 0.027(3) 0.032(3) 0.012(2) -0.004(2) -0.004(2) -0.002(2)
C67 0.019(3) 0.019(2) 0.015(2) -0.0050(18) -0.0046(18) -0.0004(19)
C68 0.014(2) 0.011(2) 0.021(2) -0.0042(18) -0.0052(18) 0.0001(18)
C69 0.015(3) 0.015(2) 0.031(3) -0.004(2) -0.007(2) 0.000(2)
C70 0.018(3) 0.011(2) 0.032(3) -0.004(2) -0.005(2) 0.005(2)
C71 0.016(3) 0.019(3) 0.032(3) -0.010(2) -0.007(2) -0.002(2)
C72 0.018(3) 0.019(3) 0.028(3) -0.002(2) -0.012(2) 0.003(2)
C73 0.015(2) 0.017(2) 0.022(2) -0.0065(19) -0.0089(19) 0.0049(19)
C74 0.015(2) 0.017(2) 0.018(2) -0.0068(19) -0.0020(19) 0.0053(19)
C75 0.029(3) 0.024(3) 0.023(3) -0.001(2) 0.004(2) 0.007(2)
C76 0.036(3) 0.040(3) 0.019(3) -0.006(2) 0.000(2) 0.007(3)
C77 0.028(3) 0.031(3) 0.034(3) -0.015(2) 0.004(2) 0.000(2)
C78 0.026(3) 0.023(3) 0.036(3) -0.012(2) 0.001(2) 0.005(2)
C79 0.014(2) 0.018(2) 0.022(2) -0.0041(19) -0.0030(19) 0.0028(19)
C80 0.018(3) 0.012(2) 0.015(2) -0.0005(18) -0.0048(19) 0.0004(19)
C81 0.023(3) 0.020(3) 0.022(3) -0.005(2) -0.005(2) -0.004(2)
C82 0.048(4) 0.029(3) 0.020(3) 0.001(2) -0.010(3) -0.016(3)
C83 0.054(4) 0.023(3) 0.023(3) 0.003(2) -0.004(3) -0.012(3)
C84 0.035(3) 0.014(3) 0.025(3) 0.003(2) -0.002(2) -0.005(2)
C85 0.014(2) 0.013(2) 0.020(2) -0.0031(18) -0.0037(19) -0.0012(18)
C86 0.012(3) 0.028(3) 0.029(3) -0.010(2) -0.005(2) 0.005(2)
C87 0.021(3) 0.038(3) 0.044(3) -0.026(3) -0.014(2) 0.009(2)
C88 0.018(3) 0.036(3) 0.032(3) -0.019(2) -0.001(2) 0.003(2)
C89 0.034(3) 0.036(3) 0.031(3) -0.009(2) -0.009(3) 0.002(3)
C90 0.041(4) 0.026(3) 0.059(4) -0.017(3) -0.007(3) -0.006(3)
C91 0.041(4) 0.049(4) 0.060(4) -0.037(3) 0.007(3) -0.016(3)
C92 0.044(4) 0.048(4) 0.027(3) -0.016(3) -0.005(3) -0.017(3)
C93 0.041(4) 0.028(3) 0.041(3) -0.008(3) -0.019(3) 0.001(3)
C94 0.006(2) 0.022(3) 0.021(2) -0.001(2) -0.0040(18) 0.0034(19)
C95 0.017(3) 0.031(3) 0.033(3) -0.018(2) -0.011(2) 0.004(2)
C96 0.056(4) 0.064(5) 0.054(4) -0.044(4) -0.018(3) 0.006(4)
C97 0.014(2) 0.014(2) 0.028(3) -0.007(2) -0.002(2) 0.003(2)
C98 0.028(3) 0.021(3) 0.030(3) -0.003(2) 0.011(2) -0.006(2)

loop_
_geom_bond_atom_site_label_1
_geom_bond_atom_site_label_2
_geom_bond_distance
_geom_bond_site_symmetry_2
_geom_bond_publ_flag
Ru1 C45 1.844(5) . ?
Ru1 C37 2.008(5) . ?
Ru1 N1 2.108(4) . ?
Ru1 N2 2.130(4) . ?
Ru1 P1 2.4469(12) . ?
Ru1 P2 2.4609(12) . ?
Ru2 C94 1.847(5) . ?
Ru2 C86 1.997(5) . ?
Ru2 N3 2.106(4) . ?
Ru2 N4 2.121(4) . ?
Ru2 P4 2.4407(12) . ?
Ru2 P3 2.4537(12) . ?
P1 C1 1.859(4) . ?
P1 C13 1.868(4) . ?
P1 C7 1.871(4) . ?
P2 C19 1.858(4) . ?
P2 C31 1.869(4) . ?
P2 C25 1.875(4) . ?
P3 C50 1.866(4) . ?
P3 C62 1.869(4) . ?
P3 C56 1.879(4) . ?
P4 C80 1.859(4) . ?
P4 C74 1.860(4) . ?
P4 C68 1.874(4) . ?
F1 B1 1.375(7) . ?
F2 B1 1.397(7) . ?
F3 B1 1.381(7) . ?
F4 B1 1.369(8) . ?
F5 B2 1.378(7) . ?
F6 B2 1.377(8) . ?
F7 B2 1.390(7) . ?
F8 B2 1.391(7) . ?
O1 C45 1.149(5) . ?
O2 C94 1.158(5) . ?
O3 C100 1.377(7) . ?
O3 C101 1.378(7) . ?
N1 C46 1.138(6) . ?
N2 C48 1.147(6) . ?
N3 C95 1.135(6) . ?
N4 C97 1.134(6) . ?
C1 C2 1.531(6) . ?
C1 C6 1.542(6) . ?
C1 H1 1.0000 . ?
C2 C3 1.536(6) . ?
C2 H2A 0.9900 . ?
C2 H2B 0.9900 . ?
C3 C4 1.524(7) . ?
C3 H3A 0.9900 . ?
C3 H3B 0.9900 . ?
C4 C5 1.520(7) . ?
C4 H4A 0.9900 . ?
C4 H4B 0.9900 . ?
C5 C6 1.534(6) . ?
C5 H5A 0.9900 . ?
C5 H5B 0.9900 . ?
C6 H6A 0.9900 . ?
C6 H6B 0.9900 . ?
C7 C12 1.530(6) . ?
C7 C8 1.545(6) . ?
C7 H7 1.0000 . ?
C8 C9 1.535(6) . ?
C8 H8A 0.9900 . ?
C8 H8B 0.9900 . ?
C9 C10 1.520(7) . ?
C9 H9A 0.9900 . ?
C9 H9B 0.9900 . ?
C10 C11 1.517(7) . ?
C10 H10A 0.9900 . ?
C10 H10B 0.9900 . ?
C11 C12 1.541(6) . ?
C11 H11A 0.9900 . ?
C11 H11B 0.9900 . ?
C12 H12A 0.9900 . ?
C12 H12B 0.9900 . ?
C13 C14 1.533(6) . ?
C13 C18 1.536(6) . ?
C13 H13 1.0000 . ?
C14 C15 1.531(6) . ?
C14 H14A 0.9900 . ?
C14 H14B 0.9900 . ?
C15 C16 1.508(6) . ?
C15 H15A 0.9900 . ?
C15 H15B 0.9900 . ?
C16 C17 1.527(6) . ?
C16 H16A 0.9900 . ?
C16 H16B 0.9900 . ?
C17 C18 1.529(6) . ?
C17 H17A 0.9900 . ?
C17 H17B 0.9900 . ?
C18 H18A 0.9900 . ?
C18 H18B 0.9900 . ?
C19 C20 1.538(6) . ?
C19 C24 1.553(6) . ?
C19 H19 1.0000 . ?
C20 C21 1.534(6) . ?
C20 H20A 0.9900 . ?
C20 H20B 0.9900 . ?
C21 C22 1.522(7) . ?
C21 H21A 0.9900 . ?
C21 H21B 0.9900 . ?
C22 C23 1.520(7) . ?
C22 H22A 0.9900 . ?
C22 H22B 0.9900 . ?
C23 C24 1.535(6) . ?
C23 H23A 0.9900 . ?
C23 H23B 0.9900 . ?
C24 H24A 0.9900 . ?
C24 H24B 0.9900 . ?
C25 C30 1.526(6) . ?
C25 C26 1.551(6) . ?
C25 H25 1.0000 . ?
C26 C27 1.541(6) . ?
C26 H26A 0.9900 . ?
C26 H26B 0.9900 . ?
C27 C28 1.523(6) . ?
C27 H27A 0.9900 . ?
C27 H27B 0.9900 . ?
C28 C29 1.519(7) . ?
C28 H28A 0.9900 . ?
C28 H28B 0.9900 . ?
C29 C30 1.532(6) . ?
C29 H29A 0.9900 . ?
C29 H29B 0.9900 . ?
C30 H30A 0.9900 . ?
C30 H30B 0.9900 . ?
C31 C36 1.537(6) . ?
C31 C32 1.551(6) . ?
C31 H31 1.0000 . ?
C32 C33 1.535(6) . ?
C32 H32A 0.9900 . ?
C32 H32B 0.9900 . ?
C33 C34 1.514(7) . ?
C33 H33A 0.9900 . ?
C33 H33B 0.9900 . ?
C34 C35 1.522(7) . ?
C34 H34A 0.9900 . ?
C34 H34B 0.9900 . ?
C35 C36 1.524(6) . ?
C35 H35A 0.9900 . ?
C35 H35B 0.9900 . ?
C36 H36A 0.9900 . ?
C36 H36B 0.9900 . ?
C37 C38 1.188(7) . ?
C38 C39 1.437(7) . ?
C39 C40 1.396(7) . ?
C39 C44 1.419(8) . ?
C40 C41 1.391(7) . ?
C40 H40 0.9500 . ?
C41 C42 1.357(8) . ?
C41 H41 0.9500 . ?
C42 C43 1.384(9) . ?
C42 H42 0.9500 . ?
C43 C44 1.358(8) . ?
C43 H43 0.9500 . ?
C44 H44 0.9500 . ?
C46 C47 1.460(7) . ?
C47 H47A 0.9800 . ?
C47 H47B 0.9800 . ?
C47 H47C 0.9800 . ?
C48 C49 1.443(6) . ?
C49 H49A 0.9800 . ?
C49 H49B 0.9800 . ?
C49 H49C 0.9800 . ?
C50 C55 1.529(6) . ?
C50 C51 1.539(6) . ?
C50 H50 1.0000 . ?
C51 C52 1.533(6) . ?
C51 H51A 0.9900 . ?
C51 H51B 0.9900 . ?
C52 C53 1.512(7) . ?
C52 H52A 0.9900 . ?
C52 H52B 0.9900 . ?
C53 C54 1.522(7) . ?
C53 H53A 0.9900 . ?
C53 H53B 0.9900 . ?
C54 C55 1.539(6) . ?
C54 H54A 0.9900 . ?
C54 H54B 0.9900 . ?
C55 H55A 0.9900 . ?
C55 H55B 0.9900 . ?
C56 C57 1.534(6) . ?
C56 C61 1.543(6) . ?
C56 H56 1.0000 . ?
C57 C58 1.544(6) . ?
C57 H57A 0.9900 . ?
C57 H57B 0.9900 . ?
C58 C59 1.517(7) . ?
C58 H58A 0.9900 . ?
C58 H58B 0.9900 . ?
C59 C60 1.533(6) . ?
C59 H59A 0.9900 . ?
C59 H59B 0.9900 . ?
C60 C61 1.522(6) . ?
C60 H60A 0.9900 . ?
C60 H60B 0.9900 . ?
C61 H61A 0.9900 . ?
C61 H61B 0.9900 . ?
C62 C67 1.535(6) . ?
C62 C63 1.537(6) . ?
C62 H62 1.0000 . ?
C63 C64 1.529(6) . ?
C63 H63A 0.9900 . ?
C63 H63B 0.9900 . ?
C64 C65 1.532(7) . ?
C64 H64A 0.9900 . ?
C64 H64B 0.9900 . ?
C65 C66 1.507(7) . ?
C65 H65A 0.9900 . ?
C65 H65B 0.9900 . ?
C66 C67 1.543(6) . ?
C66 H66A 0.9900 . ?
C66 H66B 0.9900 . ?
C67 H67A 0.9900 . ?
C67 H67B 0.9900 . ?
C68 C69 1.532(6) . ?
C68 C73 1.538(6) . ?
C68 H68 1.0000 . ?
C69 C70 1.529(6) . ?
C69 H69A 0.9900 . ?
C69 H69B 0.9900 . ?
C70 C71 1.521(7) . ?
C70 H70A 0.9900 . ?
C70 H70B 0.9900 . ?
C71 C72 1.509(6) . ?
C71 H71A 0.9900 . ?
C71 H71B 0.9900 . ?
C72 C73 1.522(6) . ?
C72 H72A 0.9900 . ?
C72 H72B 0.9900 . ?
C73 H73A 0.9900 . ?
C73 H73B 0.9900 . ?
C74 C75 1.522(6) . ?
C74 C79 1.559(6) . ?
C74 H74 1.0000 . ?
C75 C76 1.532(7) . ?
C75 H75A 0.9900 . ?
C75 H75B 0.9900 . ?
C76 C77 1.533(7) . ?
C76 H76A 0.9900 . ?
C76 H76B 0.9900 . ?
C77 C78 1.492(7) . ?
C77 H77A 0.9900 . ?
C77 H77B 0.9900 . ?
C78 C79 1.539(6) . ?
C78 H78A 0.9900 . ?
C78 H78B 0.9900 . ?
C79 H79A 0.9900 . ?
C79 H79B 0.9900 . ?
C80 C81 1.526(6) . ?
C80 C85 1.535(6) . ?
C80 H80 1.0000 . ?
C81 C82 1.537(7) . ?
C81 H81A 0.9900 . ?
C81 H81B 0.9900 . ?
C82 C83 1.539(7) . ?
C82 H82A 0.9900 . ?
C82 H82B 0.9900 . ?
C83 C84 1.510(7) . ?
C83 H83A 0.9900 . ?
C83 H83B 0.9900 . ?
C84 C85 1.530(6) . ?
C84 H84A 0.9900 . ?
C84 H84B 0.9900 . ?
C85 H85A 0.9900 . ?
C85 H85B 0.9900 . ?
C86 C87 1.187(7) . ?
C87 C88 1.448(7) . ?
C88 C89 1.392(7) . ?
C88 C93 1.399(7) . ?
C89 C90 1.373(7) . ?
C89 H89 0.9500 . ?
C90 C91 1.347(9) . ?
C90 H90 0.9500 . ?
C91 C92 1.385(9) . ?
C91 H91 0.9500 . ?
C92 C93 1.370(7) . ?
C92 H92 0.9500 . ?
C93 H93 0.9500 . ?
C95 C96 1.467(7) . ?
C96 H96A 0.9800 . ?
C96 H96B 0.9800 . ?
C96 H96C 0.9800 . ?
C96 H96D 0.9800 . ?
C96 H96E 0.9800 . ?
C96 H96F 0.9800 . ?
C97 C98 1.464(6) . ?
C98 H98A 0.9800 . ?
C98 H98B 0.9800 . ?
C98 H98C 0.9800 . ?
C99 C100 1.507(8) . ?
C99 H99A 0.9800 . ?
C99 H99B 0.9800 . ?
C99 H99C 0.9800 . ?
C100 H10C 0.9900 . ?
C100 H10D 0.9900 . ?
C101 C102 1.506(8) . ?
C101 H10E 0.9900 . ?
C101 H10F 0.9900 . ?
C102 H10G 0.9800 . ?
C102 H10H 0.9800 . ?
C102 H10I 0.9800 . ?
